data_7713428
loop_
_publ_author_name
'Song, Li-Cheng'
'Zhang, Zhen-Qing'
'Liu, Bei-Bei'

_publ_section_title
;
 Structural and functional biomimetics of [Fe]-hydrogenase featuring a
 mono-, di- or tetrasubstituted pyridine ligand with a <i>fac</i>-C, N,
 and S ligation.
;
_journal_issue 27
_journal_name_full 'Dalton transactions (Cambridge, England : 2003)'
_journal_page_first 9215
_journal_page_last 9228
_journal_paper_doi 10.1039/d3dt01285a
_journal_volume 52
_journal_year 2023
_chemical_formula_moiety 'C16 H12 Fe I N O3 S, 0.75(C H2 Cl2)'
_chemical_formula_sum 'C16.75 H13.5 Cl1.5 Fe I N O3 S'
_chemical_formula_weight 544.77
_space_group_crystal_system triclinic
_space_group_IT_number 2
_space_group_name_Hall '-P 1'
_space_group_name_H-M_alt 'P -1'
_atom_sites_solution_hydrogens geom
_atom_sites_solution_primary direct
_audit_creation_date 2023-05-26
_audit_creation_method
;
Olex2 1.2
(compiled 2018.05.29 svn.r3508 for OlexSys, GUI svn.r5506)
;
_audit_update_record
;
2023-06-02 deposited with the CCDC.	2023-06-23 downloaded from the CCDC.
;
_cell_angle_alpha 93.98(3)
_cell_angle_beta 110.38(3)
_cell_angle_gamma 91.02(3)
_cell_formula_units_Z 4
_cell_length_a 11.351(2)
_cell_length_b 11.456(2)
_cell_length_c 15.536(3)
_cell_measurement_reflns_used 5827
_cell_measurement_temperature 113(2)
_cell_measurement_theta_max 27.8148
_cell_measurement_theta_min 1.4028
_cell_volume 1887.3(7)
_computing_cell_refinement 'CrystalClear (Rigaku Inc., 2008)'
_computing_data_collection 'CrystalClear (Rigaku Inc., 2008)'
_computing_data_reduction 'CrystalClear (Rigaku Inc., 2008)'
_computing_molecular_graphics 'Olex2 (Dolomanov et al., 2009)'
_computing_publication_material 'Olex2 (Dolomanov et al., 2009)'
_computing_structure_refinement 'ShelXL (Sheldrick, 2015)'
_computing_structure_solution 'SHELXT 2018/2 (Sheldrick, 2018)'
_diffrn_ambient_temperature 113.15
_diffrn_detector_area_resol_mean 28.5714
_diffrn_measured_fraction_theta_full 0.998
_diffrn_measured_fraction_theta_max 0.994
_diffrn_measurement_device_type 'Bruker P4'
_diffrn_measurement_method '\w scans'
_diffrn_radiation_type MoK\a
_diffrn_radiation_wavelength 0.71073
_diffrn_reflns_av_R_equivalents 0.0573
_diffrn_reflns_av_unetI/netI 0.0751
_diffrn_reflns_Laue_measured_fraction_full 0.998
_diffrn_reflns_Laue_measured_fraction_max 0.994
_diffrn_reflns_limit_h_max 14
_diffrn_reflns_limit_h_min -14
_diffrn_reflns_limit_k_max 15
_diffrn_reflns_limit_k_min -15
_diffrn_reflns_limit_l_max 20
_diffrn_reflns_limit_l_min -20
_diffrn_reflns_number 22680
_diffrn_reflns_point_group_measured_fraction_full 0.998
_diffrn_reflns_point_group_measured_fraction_max 0.994
_diffrn_reflns_theta_full 25.242
_diffrn_reflns_theta_max 27.824
_diffrn_reflns_theta_min 2.179
_exptl_absorpt_coefficient_mu 2.774
_exptl_absorpt_correction_T_max 1.0000
_exptl_absorpt_correction_T_min 0.6304
_exptl_absorpt_correction_type multi-scan
_exptl_crystal_colour yellow
_exptl_crystal_colour_primary yellow
_exptl_crystal_density_diffrn 1.917
_exptl_crystal_description block
_exptl_crystal_F_000 1062
_exptl_crystal_size_max 0.05
_exptl_crystal_size_mid 0.04
_exptl_crystal_size_min 0.03
_refine_diff_density_max 0.737
_refine_diff_density_min -0.842
_refine_diff_density_rms 0.123
_refine_ls_extinction_method none
_refine_ls_goodness_of_fit_ref 0.886
_refine_ls_hydrogen_treatment constr
_refine_ls_matrix_type full
_refine_ls_number_parameters 469
_refine_ls_number_reflns 8887
_refine_ls_number_restraints 0
_refine_ls_restrained_S_all 0.886
_refine_ls_R_factor_all 0.0473
_refine_ls_R_factor_gt 0.0312
_refine_ls_shift/su_max 0.001
_refine_ls_shift/su_mean 0.000
_refine_ls_structure_factor_coef Fsqd
_refine_ls_weighting_details 'w=1/[\s^2^(Fo^2^)+(0.0201P)^2^] where P=(Fo^2^+2Fc^2^)/3'
_refine_ls_weighting_scheme calc
_refine_ls_wR_factor_gt 0.0665
_refine_ls_wR_factor_ref 0.0703
_reflns_Friedel_coverage 0.000
_reflns_number_gt 5886
_reflns_number_total 8887
_reflns_threshold_expression 'I > 2\s(I)'
_cod_data_source_file d3dt01285a2.cif
_cod_data_source_block Complex1
_cod_depositor_comments
;
The following automatic conversions were performed:

data item '_exptl_absorpt_correction_type' value 'Multi-scan' was
changed to 'multi-scan' in accordance with the
/home/data/users/saulius/crontab/automatic-downloads/rss-feeds/RSC/lib/dictionaries/cif_core.dic
dictionary named 'cif_core.dic' version 2.4.2 last updated on
2011-04-26.

Automatic conversion script
Id: cif_fix_values 8170 2020-07-09 18:12:32Z antanas 
;
_cod_original_formula_sum 'C16.75 H13.50 Cl1.50 Fe I N O3 S'
_cod_database_code 7713428
_shelx_shelxl_version_number 2018/1
_shelx_space_group_comment
;
The symmetry employed for this shelxl refinement is uniquely defined
by the following loop, which should always be used as a source of
symmetry information in preference to the above space-group names.
They are only intended as comments.
;
_shelx_estimated_absorpt_t_max 0.921
_shelx_estimated_absorpt_t_min 0.874
_olex2_refinement_description
;
1. Fixed Uiso
 At 1.2 times of:
  All C(H) groups, All C(H,H) groups
2. Others
 Fixed Sof: Cl3(0.5) Cl4(0.5) C34(0.5) H34A(0.5) H34B(0.5)
3.a Secondary CH2 refined with riding coordinates:
 C4(H4A,H4B), C11(H11A,H11B), C20(H20A,H20B), C27(H27A,H27B), C33(H33A,H33B),
 C34(H34A,H34B)
3.b Aromatic/amide H refined with riding coordinates:
 C6(H6), C7(H7), C8(H8), C9(H9), C13(H13), C14(H14), C15(H15), C16(H16),
 C22(H22), C23(H23), C24(H24), C25(H25), C29(H29), C30(H30), C31(H31), C32(H32)
;
_olex2_submission_special_instructions 'No special instructions were received'

loop_
_space_group_symop_operation_xyz
'x, y, z'
'-x, -y, -z'

loop_
_atom_site_label
_atom_site_type_symbol
_atom_site_fract_x
_atom_site_fract_y
_atom_site_fract_z
_atom_site_U_iso_or_equiv
_atom_site_adp_type
_atom_site_occupancy
_atom_site_site_symmetry_order
_atom_site_calc_flag
_atom_site_refinement_flags_posn
_atom_site_refinement_flags_adp
_atom_site_refinement_flags_occupancy
_atom_site_disorder_assembly
_atom_site_disorder_group
I1 I 0.29765(2) 0.33701(2) 0.21831(2) 0.02660(7) Uani 1 1 d . . . . .
Fe1 Fe 0.06661(4) 0.21368(4) 0.14707(3) 0.01958(11) Uani 1 1 d . . . . .
S1 S 0.03940(8) 0.24461(7) 0.28877(6) 0.02248(19) Uani 1 1 d . . . . .
O1 O 0.2092(3) 0.0033(2) 0.19849(19) 0.0418(7) Uani 1 1 d . . . . .
O2 O 0.0935(2) 0.1849(2) -0.03365(19) 0.0397(7) Uani 1 1 d . . . . .
O3 O -0.1621(2) 0.1219(2) 0.01646(17) 0.0364(7) Uani 1 1 d . . . . .
N1 N -0.0319(2) 0.3611(2) 0.11952(18) 0.0206(6) Uani 1 1 d . . . . .
C1 C 0.1531(3) 0.0852(3) 0.1785(2) 0.0281(8) Uani 1 1 d . . . . .
C2 C 0.0856(3) 0.1978(3) 0.0379(2) 0.0236(8) Uani 1 1 d . . . . .
C3 C -0.0902(3) 0.1185(3) 0.0947(2) 0.0239(8) Uani 1 1 d . . . . .
C4 C -0.1251(3) 0.0398(3) 0.1590(2) 0.0253(8) Uani 1 1 d . . . . .
H4A H -0.184377 -0.024711 0.122295 0.030 Uiso 1 1 calc R . . . .
H4B H -0.048684 0.004980 0.200061 0.030 Uiso 1 1 calc R . . . .
C5 C -0.1855(3) 0.1126(3) 0.2159(2) 0.0216(7) Uani 1 1 d . . . . .
C6 C -0.3093(3) 0.0862(3) 0.2084(2) 0.0281(8) Uani 1 1 d . . . . .
H6 H -0.354080 0.020584 0.169101 0.034 Uiso 1 1 calc R . . . .
C7 C -0.3680(3) 0.1543(3) 0.2577(3) 0.0313(9) Uani 1 1 d . . . . .
H7 H -0.452337 0.135029 0.251857 0.038 Uiso 1 1 calc R . . . .
C8 C -0.3039(4) 0.2502(3) 0.3153(3) 0.0342(9) Uani 1 1 d . . . . .
H8 H -0.344712 0.297345 0.348149 0.041 Uiso 1 1 calc R . . . .
C9 C -0.1811(3) 0.2771(3) 0.3251(2) 0.0279(8) Uani 1 1 d . . . . .
H9 H -0.136115 0.341142 0.366277 0.033 Uiso 1 1 calc R . . . .
C10 C -0.1224(3) 0.2096(3) 0.2740(2) 0.0220(7) Uani 1 1 d . . . . .
C11 C 0.0345(3) 0.4035(3) 0.2851(2) 0.0216(7) Uani 1 1 d . . . . .
H11A H -0.004217 0.436562 0.328931 0.026 Uiso 1 1 calc R . . . .
H11B H 0.121123 0.438076 0.303516 0.026 Uiso 1 1 calc R . . . .
C12 C -0.0401(3) 0.4333(3) 0.1902(2) 0.0203(7) Uani 1 1 d . . . . .
C13 C -0.1141(3) 0.5301(3) 0.1760(3) 0.0270(8) Uani 1 1 d . . . . .
H13 H -0.121414 0.576411 0.226849 0.032 Uiso 1 1 calc R . . . .
C14 C -0.1769(3) 0.5586(3) 0.0872(3) 0.0314(9) Uani 1 1 d . . . . .
H14 H -0.225825 0.626062 0.076279 0.038 Uiso 1 1 calc R . . . .
C15 C -0.1676(3) 0.4875(3) 0.0144(3) 0.0322(9) Uani 1 1 d . . . . .
H15 H -0.209776 0.505337 -0.047342 0.039 Uiso 1 1 calc R . . . .
C16 C -0.0957(3) 0.3897(3) 0.0333(2) 0.0262(8) Uani 1 1 d . . . . .
H16 H -0.090985 0.340335 -0.017038 0.031 Uiso 1 1 calc R . . . .
I2 I 0.15778(2) 0.39980(2) 0.56024(2) 0.02196(6) Uani 1 1 d . . . . .
Fe2 Fe 0.37574(4) 0.30741(4) 0.67177(3) 0.01600(10) Uani 1 1 d . . . . .
S2 S 0.48936(7) 0.40275(7) 0.59865(5) 0.01756(17) Uani 1 1 d . . . . .
O4 O 0.4026(2) 0.5141(2) 0.80112(17) 0.0335(6) Uani 1 1 d . . . . .
O5 O 0.2255(2) 0.1986(2) 0.76622(18) 0.0317(6) Uani 1 1 d . . . . .
O6 O 0.5170(2) 0.1350(2) 0.77487(17) 0.0309(6) Uani 1 1 d . . . . .
N2 N 0.3615(2) 0.1757(2) 0.57442(17) 0.0163(6) Uani 1 1 d . . . . .
C17 C 0.3936(3) 0.4334(3) 0.7516(2) 0.0209(7) Uani 1 1 d . . . . .
C18 C 0.2828(3) 0.2384(3) 0.7265(2) 0.0214(7) Uani 1 1 d . . . . .
C19 C 0.5216(3) 0.2334(3) 0.7529(2) 0.0208(7) Uani 1 1 d . . . . .
C20 C 0.6483(3) 0.3036(3) 0.7892(2) 0.0255(8) Uani 1 1 d . . . . .
H20A H 0.635316 0.384441 0.809876 0.031 Uiso 1 1 calc R . . . .
H20B H 0.706381 0.267081 0.842837 0.031 Uiso 1 1 calc R . . . .
C21 C 0.7064(3) 0.3072(3) 0.7154(2) 0.0200(7) Uani 1 1 d . . . . .
C22 C 0.8290(3) 0.2707(3) 0.7339(3) 0.0276(8) Uani 1 1 d . . . . .
H22 H 0.872439 0.241385 0.791775 0.033 Uiso 1 1 calc R . . . .
C23 C 0.8883(3) 0.2759(3) 0.6707(3) 0.0322(9) Uani 1 1 d . . . . .
H23 H 0.970764 0.248344 0.684726 0.039 Uiso 1 1 calc R . . . .
C24 C 0.8287(3) 0.3211(3) 0.5868(3) 0.0320(9) Uani 1 1 d . . . . .
H24 H 0.870577 0.326289 0.543797 0.038 Uiso 1 1 calc R . . . .
C25 C 0.7064(3) 0.3588(3) 0.5662(2) 0.0248(8) Uani 1 1 d . . . . .
H25 H 0.664697 0.390601 0.509092 0.030 Uiso 1 1 calc R . . . .
C26 C 0.6460(3) 0.3498(3) 0.6292(2) 0.0187(7) Uani 1 1 d . . . . .
C27 C 0.4123(3) 0.3236(3) 0.4862(2) 0.0198(7) Uani 1 1 d . . . . .
H27A H 0.334178 0.362333 0.452626 0.024 Uiso 1 1 calc R . . . .
H27B H 0.468494 0.326098 0.449779 0.024 Uiso 1 1 calc R . . . .
C28 C 0.3811(3) 0.1987(3) 0.4955(2) 0.0182(7) Uani 1 1 d . . . . .
C29 C 0.3680(3) 0.1115(3) 0.4248(2) 0.0243(8) Uani 1 1 d . . . . .
H29 H 0.381225 0.130280 0.370163 0.029 Uiso 1 1 calc R . . . .
C30 C 0.3359(3) -0.0021(3) 0.4352(2) 0.0301(9) Uani 1 1 d . . . . .
H30 H 0.325875 -0.062460 0.387794 0.036 Uiso 1 1 calc R . . . .
C31 C 0.3185(3) -0.0262(3) 0.5159(3) 0.0291(9) Uani 1 1 d . . . . .
H31 H 0.297292 -0.103946 0.524854 0.035 Uiso 1 1 calc R . . . .
C32 C 0.3320(3) 0.0633(3) 0.5836(2) 0.0224(7) Uani 1 1 d . . . . .
H32 H 0.320110 0.045159 0.638854 0.027 Uiso 1 1 calc R . . . .
Cl1 Cl 0.41047(10) 0.13597(11) 1.01529(8) 0.0557(3) Uani 1 1 d . . . . .
Cl2 Cl 0.51805(12) 0.34629(12) 0.96941(8) 0.0611(3) Uani 1 1 d . . . . .
C33 C 0.5430(4) 0.2035(5) 1.0045(4) 0.086(2) Uani 1 1 d . . . . .
H33A H 0.568769 0.155509 0.959149 0.104 Uiso 1 1 calc R . . . .
H33B H 0.612978 0.206434 1.064541 0.104 Uiso 1 1 calc R . . . .
Cl3 Cl 0.0271(10) 0.0192(8) 0.5941(6) 0.0487(19) Uani 0.5 1 d . . P A -1
Cl4 Cl -0.0114(11) -0.0330(9) 0.4012(7) 0.059(2) Uani 0.5 1 d . . P A -1
C34 C -0.0002(7) 0.0776(7) 0.4854(5) 0.0363(19) Uani 0.5 1 d . . P A -1
H34A H -0.079061 0.120393 0.467944 0.044 Uiso 0.5 1 calc R . P A -1
H34B H 0.069697 0.133772 0.490564 0.044 Uiso 0.5 1 calc R . P A -1

loop_
_atom_site_aniso_label
_atom_site_aniso_U_11
_atom_site_aniso_U_22
_atom_site_aniso_U_33
_atom_site_aniso_U_23
_atom_site_aniso_U_13
_atom_site_aniso_U_12
I1 0.02430(12) 0.02494(13) 0.02610(13) 0.00097(10) 0.00360(9) -0.00254(9)
Fe1 0.0225(2) 0.0162(3) 0.0179(2) -0.00239(19) 0.00513(19) 0.00079(19)
S1 0.0290(5) 0.0168(4) 0.0186(4) -0.0014(3) 0.0051(3) 0.0007(3)
O1 0.0485(17) 0.0279(16) 0.0444(18) 0.0051(13) 0.0094(14) 0.0153(13)
O2 0.0524(18) 0.0413(18) 0.0323(16) -0.0024(13) 0.0242(14) 0.0050(14)
O3 0.0341(15) 0.0455(18) 0.0221(14) -0.0044(12) 0.0024(11) -0.0136(12)
N1 0.0225(14) 0.0171(15) 0.0202(15) -0.0029(12) 0.0059(12) -0.0011(11)
C1 0.031(2) 0.024(2) 0.028(2) -0.0052(16) 0.0094(16) -0.0019(16)
C2 0.0240(18) 0.0175(18) 0.029(2) -0.0006(15) 0.0098(15) -0.0001(14)
C3 0.0253(18) 0.0210(19) 0.0243(19) -0.0072(15) 0.0091(15) -0.0020(14)
C4 0.0321(19) 0.0160(18) 0.029(2) -0.0030(15) 0.0129(16) -0.0036(14)
C5 0.0284(19) 0.0177(18) 0.0196(18) 0.0020(14) 0.0094(14) 0.0008(14)
C6 0.033(2) 0.027(2) 0.0253(19) 0.0056(16) 0.0107(16) -0.0002(16)
C7 0.029(2) 0.037(2) 0.034(2) 0.0108(18) 0.0172(17) 0.0080(17)
C8 0.044(2) 0.029(2) 0.040(2) 0.0061(18) 0.0263(19) 0.0083(18)
C9 0.040(2) 0.021(2) 0.0240(19) -0.0006(15) 0.0136(16) 0.0030(16)
C10 0.0323(19) 0.0165(18) 0.0216(18) 0.0048(14) 0.0141(15) 0.0036(14)
C11 0.0286(18) 0.0149(17) 0.0208(18) -0.0065(14) 0.0096(14) -0.0017(14)
C12 0.0203(17) 0.0150(17) 0.0248(18) -0.0014(14) 0.0077(14) -0.0034(13)
C13 0.0250(18) 0.0190(19) 0.038(2) -0.0023(16) 0.0129(16) -0.0006(14)
C14 0.0249(19) 0.022(2) 0.046(2) 0.0091(18) 0.0091(17) 0.0030(15)
C15 0.0267(19) 0.032(2) 0.033(2) 0.0124(18) 0.0029(16) 0.0011(16)
C16 0.0265(19) 0.028(2) 0.0230(19) 0.0008(15) 0.0070(15) 0.0005(15)
I2 0.01893(11) 0.02176(12) 0.02294(12) 0.00091(9) 0.00456(9) 0.00377(9)
Fe2 0.0167(2) 0.0143(2) 0.0166(2) -0.00027(19) 0.00562(18) -0.00086(18)
S2 0.0189(4) 0.0148(4) 0.0185(4) 0.0001(3) 0.0062(3) -0.0008(3)
O4 0.0451(16) 0.0248(15) 0.0288(15) -0.0119(12) 0.0135(12) -0.0007(12)
O5 0.0320(14) 0.0286(15) 0.0394(16) 0.0074(12) 0.0182(12) -0.0027(11)
O6 0.0262(13) 0.0242(15) 0.0363(15) 0.0125(12) 0.0016(11) -0.0002(11)
N2 0.0143(13) 0.0145(14) 0.0195(14) 0.0001(11) 0.0053(11) -0.0003(10)
C17 0.0190(17) 0.026(2) 0.0190(17) 0.0050(15) 0.0068(13) 0.0040(14)
C18 0.0227(17) 0.0155(18) 0.0236(18) -0.0034(14) 0.0058(14) 0.0010(14)
C19 0.0187(17) 0.025(2) 0.0176(17) 0.0004(14) 0.0053(13) 0.0007(14)
C20 0.0204(17) 0.026(2) 0.0253(19) 0.0041(15) 0.0012(14) -0.0004(14)
C21 0.0162(16) 0.0148(17) 0.0276(19) -0.0054(14) 0.0076(14) -0.0040(13)
C22 0.0199(18) 0.0182(19) 0.038(2) -0.0047(16) 0.0038(16) -0.0040(14)
C23 0.0174(18) 0.026(2) 0.049(3) -0.0116(18) 0.0094(17) -0.0006(15)
C24 0.028(2) 0.025(2) 0.047(3) -0.0111(18) 0.0214(18) -0.0081(16)
C25 0.0273(19) 0.0192(19) 0.030(2) -0.0040(15) 0.0142(15) -0.0047(14)
C26 0.0136(15) 0.0149(17) 0.0263(18) -0.0025(14) 0.0062(13) -0.0036(12)
C27 0.0234(17) 0.0208(18) 0.0153(16) 0.0003(13) 0.0075(13) -0.0033(14)
C28 0.0141(15) 0.0187(18) 0.0199(17) -0.0001(13) 0.0040(13) 0.0007(12)
C29 0.0244(18) 0.026(2) 0.0198(18) -0.0055(15) 0.0055(14) 0.0024(15)
C30 0.033(2) 0.023(2) 0.028(2) -0.0092(16) 0.0045(16) 0.0016(16)
C31 0.0289(19) 0.0175(19) 0.036(2) -0.0043(16) 0.0069(16) -0.0016(15)
C32 0.0214(17) 0.0160(18) 0.0301(19) 0.0009(15) 0.0096(15) -0.0019(13)
Cl1 0.0420(6) 0.0682(9) 0.0534(7) -0.0070(6) 0.0150(5) -0.0064(6)
Cl2 0.0715(8) 0.0676(9) 0.0446(7) 0.0033(6) 0.0211(6) -0.0011(7)
C33 0.042(3) 0.128(6) 0.103(5) 0.083(4) 0.028(3) 0.030(3)
Cl3 0.046(2) 0.063(5) 0.037(3) 0.021(3) 0.0100(18) 0.000(3)
Cl4 0.071(5) 0.042(2) 0.043(3) -0.0153(18) -0.002(2) 0.011(2)
C34 0.034(4) 0.030(5) 0.040(5) 0.004(4) 0.006(4) 0.003(3)

loop_
_atom_type_symbol
_atom_type_description
_atom_type_scat_dispersion_real
_atom_type_scat_dispersion_imag
_atom_type_scat_source
C C 0.0033 0.0016 'International Tables Vol C Tables 4.2.6.8 and 6.1.1.4'
H H 0.0000 0.0000 'International Tables Vol C Tables 4.2.6.8 and 6.1.1.4'
Cl Cl 0.1484 0.1585 'International Tables Vol C Tables 4.2.6.8 and 6.1.1.4'
Fe Fe 0.3463 0.8444 'International Tables Vol C Tables 4.2.6.8 and 6.1.1.4'
I I -0.4742 1.8119 'International Tables Vol C Tables 4.2.6.8 and 6.1.1.4'
N N 0.0061 0.0033 'International Tables Vol C Tables 4.2.6.8 and 6.1.1.4'
O O 0.0106 0.0060 'International Tables Vol C Tables 4.2.6.8 and 6.1.1.4'
S S 0.1246 0.1234 'International Tables Vol C Tables 4.2.6.8 and 6.1.1.4'

loop_
_geom_angle_atom_site_label_1
_geom_angle_atom_site_label_2
_geom_angle_atom_site_label_3
_geom_angle
_geom_angle_site_symmetry_1
_geom_angle_site_symmetry_3
_geom_angle_publ_flag
S1 Fe1 I1 90.15(4) . . ?
N1 Fe1 I1 93.42(8) . . ?
N1 Fe1 S1 82.95(8) . . ?
C1 Fe1 I1 86.30(11) . . ?
C1 Fe1 S1 93.47(12) . . ?
C1 Fe1 N1 176.41(14) . . ?
C1 Fe1 C3 90.55(15) . . ?
C2 Fe1 I1 89.05(11) . . ?
C2 Fe1 S1 177.02(11) . . ?
C2 Fe1 N1 94.23(14) . . ?
C2 Fe1 C1 89.35(16) . . ?
C2 Fe1 C3 88.98(15) . . ?
C3 Fe1 I1 176.30(10) . . ?
C3 Fe1 S1 91.98(11) . . ?
C3 Fe1 N1 89.85(13) . . ?
C10 S1 Fe1 109.14(12) . . ?
C10 S1 C11 99.95(15) . . ?
C11 S1 Fe1 94.11(11) . . ?
C12 N1 Fe1 119.5(2) . . ?
C16 N1 Fe1 123.3(2) . . ?
C16 N1 C12 117.1(3) . . ?
O1 C1 Fe1 179.5(4) . . ?
O2 C2 Fe1 177.3(3) . . ?
O3 C3 Fe1 123.7(3) . . ?
O3 C3 C4 119.1(3) . . ?
C4 C3 Fe1 117.2(2) . . ?
C3 C4 H4A 109.9 . . ?
C3 C4 H4B 109.9 . . ?
H4A C4 H4B 108.3 . . ?
C5 C4 C3 108.9(3) . . ?
C5 C4 H4A 109.9 . . ?
C5 C4 H4B 109.9 . . ?
C6 C5 C4 120.0(3) . . ?
C10 C5 C4 121.8(3) . . ?
C10 C5 C6 118.2(3) . . ?
C5 C6 H6 119.5 . . ?
C7 C6 C5 121.0(4) . . ?
C7 C6 H6 119.5 . . ?
C6 C7 H7 119.9 . . ?
C8 C7 C6 120.2(3) . . ?
C8 C7 H7 119.9 . . ?
C7 C8 H8 120.0 . . ?
C9 C8 C7 120.0(4) . . ?
C9 C8 H8 120.0 . . ?
C8 C9 H9 120.1 . . ?
C8 C9 C10 119.8(3) . . ?
C10 C9 H9 120.1 . . ?
C5 C10 S1 119.8(3) . . ?
C5 C10 C9 120.8(3) . . ?
C9 C10 S1 119.3(3) . . ?
S1 C11 H11A 109.7 . . ?
S1 C11 H11B 109.7 . . ?
H11A C11 H11B 108.2 . . ?
C12 C11 S1 109.9(2) . . ?
C12 C11 H11A 109.7 . . ?
C12 C11 H11B 109.7 . . ?
N1 C12 C11 116.7(3) . . ?
N1 C12 C13 122.4(3) . . ?
C13 C12 C11 120.9(3) . . ?
C12 C13 H13 120.3 . . ?
C14 C13 C12 119.4(4) . . ?
C14 C13 H13 120.3 . . ?
C13 C14 H14 120.5 . . ?
C13 C14 C15 119.0(3) . . ?
C15 C14 H14 120.5 . . ?
C14 C15 H15 120.6 . . ?
C14 C15 C16 118.7(3) . . ?
C16 C15 H15 120.6 . . ?
N1 C16 C15 123.3(3) . . ?
N1 C16 H16 118.3 . . ?
C15 C16 H16 118.3 . . ?
S2 Fe2 I2 90.26(3) . . ?
N2 Fe2 I2 91.14(8) . . ?
N2 Fe2 S2 83.70(8) . . ?
C17 Fe2 I2 87.55(10) . . ?
C17 Fe2 S2 90.91(11) . . ?
C17 Fe2 N2 174.45(13) . . ?
C17 Fe2 C19 93.66(14) . . ?
C18 Fe2 I2 87.37(11) . . ?
C18 Fe2 S2 177.45(11) . . ?
C18 Fe2 N2 97.27(13) . . ?
C18 Fe2 C17 88.06(15) . . ?
C18 Fe2 C19 88.46(14) . . ?
C19 Fe2 I2 175.62(10) . . ?
C19 Fe2 S2 93.94(10) . . ?
C19 Fe2 N2 88.05(12) . . ?
C26 S2 Fe2 110.87(11) . . ?
C26 S2 C27 101.09(15) . . ?
C27 S2 Fe2 95.53(11) . . ?
C28 N2 Fe2 119.9(2) . . ?
C32 N2 Fe2 122.7(2) . . ?
C32 N2 C28 117.4(3) . . ?
O4 C17 Fe2 178.6(3) . . ?
O5 C18 Fe2 175.9(3) . . ?
O6 C19 Fe2 122.9(2) . . ?
O6 C19 C20 118.9(3) . . ?
C20 C19 Fe2 118.2(2) . . ?
C19 C20 H20A 109.4 . . ?
C19 C20 H20B 109.4 . . ?
H20A C20 H20B 108.0 . . ?
C21 C20 C19 111.0(3) . . ?
C21 C20 H20A 109.4 . . ?
C21 C20 H20B 109.4 . . ?
C22 C21 C20 119.2(3) . . ?
C22 C21 C26 117.1(3) . . ?
C26 C21 C20 123.7(3) . . ?
C21 C22 H22 119.1 . . ?
C23 C22 C21 121.7(3) . . ?
C23 C22 H22 119.1 . . ?
C22 C23 H23 119.7 . . ?
C22 C23 C24 120.5(3) . . ?
C24 C23 H23 119.7 . . ?
C23 C24 H24 120.4 . . ?
C23 C24 C25 119.2(3) . . ?
C25 C24 H24 120.4 . . ?
C24 C25 H25 120.1 . . ?
C26 C25 C24 119.8(3) . . ?
C26 C25 H25 120.1 . . ?
C21 C26 S2 121.1(3) . . ?
C25 C26 S2 117.3(3) . . ?
C25 C26 C21 121.5(3) . . ?
S2 C27 H27A 109.4 . . ?
S2 C27 H27B 109.4 . . ?
H27A C27 H27B 108.0 . . ?
C28 C27 S2 111.3(2) . . ?
C28 C27 H27A 109.4 . . ?
C28 C27 H27B 109.4 . . ?
N2 C28 C27 116.6(3) . . ?
N2 C28 C29 122.1(3) . . ?
C29 C28 C27 121.2(3) . . ?
C28 C29 H29 120.3 . . ?
C30 C29 C28 119.4(3) . . ?
C30 C29 H29 120.3 . . ?
C29 C30 H30 120.6 . . ?
C31 C30 C29 118.7(3) . . ?
C31 C30 H30 120.6 . . ?
C30 C31 H31 120.2 . . ?
C30 C31 C32 119.7(3) . . ?
C32 C31 H31 120.2 . . ?
N2 C32 C31 122.7(3) . . ?
N2 C32 H32 118.6 . . ?
C31 C32 H32 118.6 . . ?
Cl1 C33 Cl2 113.2(3) . . ?
Cl1 C33 H33A 108.9 . . ?
Cl1 C33 H33B 108.9 . . ?
Cl2 C33 H33A 108.9 . . ?
Cl2 C33 H33B 108.9 . . ?
H33A C33 H33B 107.7 . . ?
Cl3 C34 H34A 109.5 . . ?
Cl3 C34 H34B 109.5 . . ?
Cl4 C34 Cl3 110.7(7) . . ?
Cl4 C34 H34A 109.5 . . ?
Cl4 C34 H34B 109.5 . . ?
H34A C34 H34B 108.1 . . ?

loop_
_geom_bond_atom_site_label_1
_geom_bond_atom_site_label_2
_geom_bond_distance
_geom_bond_site_symmetry_2
_geom_bond_publ_flag
I1 Fe1 2.7800(11) . ?
Fe1 S1 2.3317(11) . ?
Fe1 N1 2.029(3) . ?
Fe1 C1 1.785(4) . ?
Fe1 C2 1.780(4) . ?
Fe1 C3 1.954(3) . ?
S1 C10 1.803(3) . ?
S1 C11 1.826(3) . ?
O1 C1 1.143(4) . ?
O2 C2 1.146(4) . ?
O3 C3 1.210(4) . ?
N1 C12 1.359(4) . ?
N1 C16 1.349(4) . ?
C3 C4 1.536(5) . ?
C4 H4A 0.9900 . ?
C4 H4B 0.9900 . ?
C4 C5 1.512(5) . ?
C5 C6 1.395(4) . ?
C5 C10 1.394(5) . ?
C6 H6 0.9500 . ?
C6 C7 1.389(5) . ?
C7 H7 0.9500 . ?
C7 C8 1.385(5) . ?
C8 H8 0.9500 . ?
C8 C9 1.375(5) . ?
C9 H9 0.9500 . ?
C9 C10 1.405(5) . ?
C11 H11A 0.9900 . ?
C11 H11B 0.9900 . ?
C11 C12 1.488(4) . ?
C12 C13 1.387(4) . ?
C13 H13 0.9500 . ?
C13 C14 1.379(5) . ?
C14 H14 0.9500 . ?
C14 C15 1.383(5) . ?
C15 H15 0.9500 . ?
C15 C16 1.385(5) . ?
C16 H16 0.9500 . ?
I2 Fe2 2.7579(11) . ?
Fe2 S2 2.2999(11) . ?
Fe2 N2 2.024(3) . ?
Fe2 C17 1.797(4) . ?
Fe2 C18 1.774(4) . ?
Fe2 C19 1.948(3) . ?
S2 C26 1.801(3) . ?
S2 C27 1.824(3) . ?
O4 C17 1.140(4) . ?
O5 C18 1.149(4) . ?
O6 C19 1.206(4) . ?
N2 C28 1.362(4) . ?
N2 C32 1.354(4) . ?
C19 C20 1.537(4) . ?
C20 H20A 0.9900 . ?
C20 H20B 0.9900 . ?
C20 C21 1.511(5) . ?
C21 C22 1.397(4) . ?
C21 C26 1.401(4) . ?
C22 H22 0.9500 . ?
C22 C23 1.374(5) . ?
C23 H23 0.9500 . ?
C23 C24 1.384(5) . ?
C24 H24 0.9500 . ?
C24 C25 1.396(5) . ?
C25 H25 0.9500 . ?
C25 C26 1.385(5) . ?
C27 H27A 0.9900 . ?
C27 H27B 0.9900 . ?
C27 C28 1.497(4) . ?
C28 C29 1.398(4) . ?
C29 H29 0.9500 . ?
C29 C30 1.381(5) . ?
C30 H30 0.9500 . ?
C30 C31 1.380(5) . ?
C31 H31 0.9500 . ?
C31 C32 1.384(5) . ?
C32 H32 0.9500 . ?
Cl1 C33 1.744(5) . ?
Cl2 C33 1.757(5) . ?
C33 H33A 0.9900 . ?
C33 H33B 0.9900 . ?
Cl3 C34 1.787(11) . ?
Cl4 C34 1.727(13) . ?
C34 H34A 0.9900 . ?
C34 H34B 0.9900 . ?

loop_
_geom_torsion_atom_site_label_1
_geom_torsion_atom_site_label_2
_geom_torsion_atom_site_label_3
_geom_torsion_atom_site_label_4
_geom_torsion
_geom_torsion_site_symmetry_1
_geom_torsion_site_symmetry_2
_geom_torsion_site_symmetry_3
_geom_torsion_site_symmetry_4
_geom_torsion_publ_flag
Fe1 S1 C10 C5 39.9(3) . . . . ?
Fe1 S1 C10 C9 -143.5(2) . . . . ?
Fe1 S1 C11 C12 40.8(2) . . . . ?
Fe1 N1 C12 C11 5.1(4) . . . . ?
Fe1 N1 C12 C13 -174.7(2) . . . . ?
Fe1 N1 C16 C15 176.9(3) . . . . ?
Fe1 C3 C4 C5 81.5(3) . . . . ?
S1 C11 C12 N1 -34.7(4) . . . . ?
S1 C11 C12 C13 145.1(3) . . . . ?
O3 C3 C4 C5 -95.8(4) . . . . ?
N1 C12 C13 C14 -3.5(5) . . . . ?
C3 C4 C5 C6 118.2(3) . . . . ?
C3 C4 C5 C10 -59.4(4) . . . . ?
C4 C5 C6 C7 -177.9(3) . . . . ?
C4 C5 C10 S1 -4.4(4) . . . . ?
C4 C5 C10 C9 179.0(3) . . . . ?
C5 C6 C7 C8 0.0(5) . . . . ?
C6 C5 C10 S1 178.0(2) . . . . ?
C6 C5 C10 C9 1.4(5) . . . . ?
C6 C7 C8 C9 -1.1(6) . . . . ?
C7 C8 C9 C10 2.3(5) . . . . ?
C8 C9 C10 S1 -179.1(3) . . . . ?
C8 C9 C10 C5 -2.5(5) . . . . ?
C10 S1 C11 C12 -69.4(3) . . . . ?
C10 C5 C6 C7 -0.2(5) . . . . ?
C11 S1 C10 C5 137.8(3) . . . . ?
C11 S1 C10 C9 -45.6(3) . . . . ?
C11 C12 C13 C14 176.7(3) . . . . ?
C12 N1 C16 C15 -0.1(5) . . . . ?
C12 C13 C14 C15 2.0(5) . . . . ?
C13 C14 C15 C16 0.2(5) . . . . ?
C14 C15 C16 N1 -1.2(5) . . . . ?
C16 N1 C12 C11 -177.8(3) . . . . ?
C16 N1 C12 C13 2.4(5) . . . . ?
Fe2 S2 C26 C21 -29.9(3) . . . . ?
Fe2 S2 C26 C25 153.5(2) . . . . ?
Fe2 S2 C27 C28 -35.6(2) . . . . ?
Fe2 N2 C28 C27 -0.1(4) . . . . ?
Fe2 N2 C28 C29 -177.7(2) . . . . ?
Fe2 N2 C32 C31 178.0(2) . . . . ?
Fe2 C19 C20 C21 -76.2(3) . . . . ?
S2 C27 C28 N2 27.4(3) . . . . ?
S2 C27 C28 C29 -155.0(2) . . . . ?
O6 C19 C20 C21 103.0(4) . . . . ?
N2 C28 C29 C30 -0.8(5) . . . . ?
C19 C20 C21 C22 -125.8(3) . . . . ?
C19 C20 C21 C26 56.7(4) . . . . ?
C20 C21 C22 C23 -177.7(3) . . . . ?
C20 C21 C26 S2 -0.9(4) . . . . ?
C20 C21 C26 C25 175.5(3) . . . . ?
C21 C22 C23 C24 1.8(5) . . . . ?
C22 C21 C26 S2 -178.5(2) . . . . ?
C22 C21 C26 C25 -2.0(5) . . . . ?
C22 C23 C24 C25 -1.5(5) . . . . ?
C23 C24 C25 C26 -0.6(5) . . . . ?
C24 C25 C26 S2 178.9(3) . . . . ?
C24 C25 C26 C21 2.3(5) . . . . ?
C26 S2 C27 C28 76.9(3) . . . . ?
C26 C21 C22 C23 0.0(5) . . . . ?
C27 S2 C26 C21 -130.3(3) . . . . ?
C27 S2 C26 C25 53.1(3) . . . . ?
C27 C28 C29 C30 -178.3(3) . . . . ?
C28 N2 C32 C31 -1.6(5) . . . . ?
C28 C29 C30 C31 -0.5(5) . . . . ?
C29 C30 C31 C32 0.8(5) . . . . ?
C30 C31 C32 N2 0.3(5) . . . . ?
C32 N2 C28 C27 179.4(3) . . . . ?
C32 N2 C28 C29 1.8(4) . . . . ?
